data_7007956
loop_
_publ_author_name
'Pennington, Dale A.'
'Clegg, William'
'Coles, Simon J.'
'Harrington, Ross W.'
'Hursthouse, Michael B.'
'Hughes, David L.'
'Light, Mark E.'
'Schormann, Mark'
'Bochmann, Manfred'
'Lancaster, Simon J.'

_publ_section_title
;
 The synthesis, structure and ethene polymerisation catalysis of
 mono(salicylaldiminato) titanium and zirconium complexes.
;
_journal_issue 3
_journal_name_full 'Dalton transactions (Cambridge, England : 2003)'
_journal_page_first 561
_journal_page_last 571
_journal_paper_doi 10.1039/b414229b
_journal_year 2005
_chemical_formula_moiety 'C34 H46 Cl3 N O2 Zr'
_chemical_formula_structural dalep2
_chemical_formula_sum 'C34 H46 Cl3 N O2 Zr'
_chemical_formula_weight 698.29
_chemical_name_common 'Complex 6b'
_chemical_name_systematic
;
?
;
_space_group_IT_number 61
_symmetry_cell_setting orthorhombic
_symmetry_space_group_name_Hall '-P 2ac 2ab'
_symmetry_space_group_name_H-M 'P b c a'
_atom_sites_solution_hydrogens geom
_atom_sites_solution_primary direct
_atom_sites_solution_secondary difmap
_audit_creation_method SHELXL-97
_cell_angle_alpha 90.00
_cell_angle_beta 90.00
_cell_angle_gamma 90.00
_cell_formula_units_Z 8
_cell_length_a 15.200(3)
_cell_length_b 16.336(3)
_cell_length_c 27.710(6)
_cell_measurement_temperature 140(1)
_cell_volume 6881(2)
_computing_cell_refinement 'DENZO (Otwinowski and Minor, 1985)'
_computing_data_collection 'MSC R-Axis-II control software'
_computing_data_reduction 'DENZO, Scalepack (Otwinowski and Minor, 1985)'
_computing_molecular_graphics 'XP (SHELXTL, v.5, 1994)'
_computing_publication_material 'XL (SHELXTL, v.5, 1997)'
_computing_structure_refinement 'SHELXL-97 (Sheldrick, 1997)'
_computing_structure_solution 'SHELXS-97 (Sheldrick, 1990)'
_diffrn_ambient_temperature 140(1)
_diffrn_measured_fraction_theta_full 0.836
_diffrn_measured_fraction_theta_max 0.836
_diffrn_measurement_device_type 'Rigaku R-Axis-IIc'
_diffrn_measurement_method 'image-plate oscillation photos'
_diffrn_radiation_monochromator graphite
_diffrn_radiation_source 'rotating anode'
_diffrn_radiation_type MoK\a
_diffrn_radiation_wavelength 0.71073
_diffrn_reflns_av_R_equivalents 0.0185
_diffrn_reflns_av_sigmaI/netI 0.0380
_diffrn_reflns_limit_h_max 17
_diffrn_reflns_limit_h_min -17
_diffrn_reflns_limit_k_max 19
_diffrn_reflns_limit_k_min -19
_diffrn_reflns_limit_l_max 33
_diffrn_reflns_limit_l_min -33
_diffrn_reflns_number 10569
_diffrn_reflns_theta_full 25.35
_diffrn_reflns_theta_max 25.35
_diffrn_reflns_theta_min 1.97
_diffrn_standards_decay_% 0
_exptl_absorpt_coefficient_mu 0.582
_exptl_absorpt_correction_type none
_exptl_crystal_colour yellow
_exptl_crystal_density_diffrn 1.348
_exptl_crystal_density_meas ?
_exptl_crystal_density_method .
_exptl_crystal_description needle
_exptl_crystal_F_000 2912
_exptl_crystal_size_max 0.45
_exptl_crystal_size_mid 0.40
_exptl_crystal_size_min 0.15
_refine_diff_density_max 0.411
_refine_diff_density_min -0.627
_refine_diff_density_rms 0.057
_refine_ls_extinction_method none
_refine_ls_goodness_of_fit_ref 0.994
_refine_ls_hydrogen_treatment mixed
_refine_ls_matrix_type full
_refine_ls_number_parameters 371
_refine_ls_number_reflns 5788
_refine_ls_number_restraints 0
_refine_ls_restrained_S_all 0.994
_refine_ls_R_factor_all 0.0416
_refine_ls_R_factor_gt 0.0311
_refine_ls_shift/su_max 0.003
_refine_ls_shift/su_mean 0.000
_refine_ls_structure_factor_coef Fsqd
_refine_ls_weighting_details 'calc w=1/[\s^2^(Fo^2^)+(0.0504P)^2^+0.0000P] where P=(Fo^2^+2Fc^2^)/3'
_refine_ls_weighting_scheme calc
_refine_ls_wR_factor_gt 0.0787
_refine_ls_wR_factor_ref 0.0820
_reflns_number_gt 4580
_reflns_number_total 5788
_reflns_threshold_expression I>2sigma(I)
_cod_data_source_file b414229b.txt
_cod_data_source_block dale2
_cod_original_sg_symbol_H-M Pbca
_cod_database_code 7007956

loop_
_symmetry_equiv_pos_as_xyz
'x, y, z'
'-x+1/2, -y, z+1/2'
'-x, y+1/2, -z+1/2'
'x+1/2, -y+1/2, -z'
'-x, -y, -z'
'x-1/2, y, -z-1/2'
'x, -y-1/2, z-1/2'
'-x-1/2, y-1/2, z'

loop_
_atom_site_label
_atom_site_type_symbol
_atom_site_fract_x
_atom_site_fract_y
_atom_site_fract_z
_atom_site_U_iso_or_equiv
_atom_site_adp_type
_atom_site_occupancy
_atom_site_calc_flag
_atom_site_refinement_flags
_atom_site_disorder_assembly
_atom_site_disorder_group
Zr Zr 0.363009(16) 0.019428(12) 0.667193(7) 0.02197(8) Uani 1 d . . .
Cl1 Cl 0.31963(4) 0.15475(3) 0.69385(2) 0.03025(15) Uani 1 d . . .
Cl2 Cl 0.50672(4) 0.01454(3) 0.70554(2) 0.03269(15) Uani 1 d . . .
Cl3 Cl 0.41311(5) 0.06636(3) 0.58996(2) 0.03745(17) Uani 1 d . . .
O1 O 0.24804(11) -0.01318(8) 0.64246(5) 0.0247(4) Uani 1 d . . .
C1 C 0.19602(16) -0.07121(12) 0.62271(7) 0.0216(5) Uani 1 d . . .
C2 C 0.23094(16) -0.15100(12) 0.62080(7) 0.0217(5) Uani 1 d . . .
C3 C 0.17879(17) -0.21433(12) 0.60163(8) 0.0258(5) Uani 1 d . . .
H3 H 0.2006 -0.2675 0.6004 0.031 Uiso 1 calc R . .
C4 C 0.09620(17) -0.19795(13) 0.58477(8) 0.0287(6) Uani 1 d . . .
H4 H 0.0614 -0.2400 0.5727 0.034 Uiso 1 calc R . .
C5 C 0.06425(17) -0.11792(13) 0.58575(8) 0.0285(5) Uani 1 d . . .
H5 H 0.0084 -0.1077 0.5735 0.034 Uiso 1 calc R . .
C6 C 0.11273(16) -0.05223(13) 0.60442(8) 0.0239(5) Uani 1 d . . .
C61 C 0.07754(17) 0.03612(13) 0.60341(8) 0.0295(6) Uani 1 d . . .
C62 C 0.13687(19) 0.08776(14) 0.57054(10) 0.0406(7) Uani 1 d . . .
H62A H 0.1962 0.0860 0.5823 0.061 Uiso 1 calc R . .
H62B H 0.1165 0.1434 0.5704 0.061 Uiso 1 calc R . .
H62C H 0.1350 0.0662 0.5383 0.061 Uiso 1 calc R . .
C63 C 0.07559(18) 0.07338(15) 0.65452(9) 0.0375(6) Uani 1 d . . .
H63A H 0.0384 0.0408 0.6749 0.056 Uiso 1 calc R . .
H63B H 0.0530 0.1282 0.6529 0.056 Uiso 1 calc R . .
H63C H 0.1341 0.0743 0.6675 0.056 Uiso 1 calc R . .
C64 C -0.01649(19) 0.04053(15) 0.58339(10) 0.0429(7) Uani 1 d . . .
H64A H -0.0550 0.0086 0.6034 0.064 Uiso 1 calc R . .
H64B H -0.0174 0.0193 0.5511 0.064 Uiso 1 calc R . .
H64C H -0.0359 0.0964 0.5832 0.064 Uiso 1 calc R . .
C10 C 0.31932(16) -0.17087(12) 0.63517(7) 0.0231(5) Uani 1 d . . .
H10 H 0.3344 -0.2258 0.6321 0.028 Uiso 1 calc R . .
N N 0.38184(13) -0.12369(10) 0.65189(6) 0.0208(4) Uani 1 d . . .
C11 C 0.46583(16) -0.16755(12) 0.65669(8) 0.0220(5) Uani 1 d . . .
C12 C 0.51821(16) -0.17790(13) 0.61528(8) 0.0252(5) Uani 1 d . . .
C121 C 0.49836(17) -0.13752(13) 0.56706(8) 0.0278(5) Uani 1 d . . .
H121 H 0.4432 -0.1070 0.5702 0.033 Uiso 1 calc R . .
C122 C 0.4869(2) -0.20099(15) 0.52657(9) 0.0417(7) Uani 1 d . . .
H12A H 0.4745 -0.1734 0.4968 0.063 Uiso 1 calc R . .
H12B H 0.4391 -0.2370 0.5344 0.063 Uiso 1 calc R . .
H12C H 0.5401 -0.2322 0.5233 0.063 Uiso 1 calc R . .
C123 C 0.57122(19) -0.07690(15) 0.55409(10) 0.0433(7) Uani 1 d . . .
H12D H 0.5581 -0.0517 0.5236 0.065 Uiso 1 calc R . .
H12E H 0.6263 -0.1054 0.5519 0.065 Uiso 1 calc R . .
H12F H 0.5750 -0.0355 0.5786 0.065 Uiso 1 calc R . .
C13 C 0.59450(17) -0.22542(13) 0.61968(8) 0.0285(5) Uani 1 d . . .
H13 H 0.6299 -0.2336 0.5927 0.034 Uiso 1 calc R . .
C14 C 0.61822(18) -0.26034(14) 0.66307(8) 0.0303(6) Uani 1 d . . .
H14 H 0.6687 -0.2923 0.6651 0.036 Uiso 1 calc R . .
C15 C 0.56666(17) -0.24772(13) 0.70350(8) 0.0291(6) Uani 1 d . . .
H15 H 0.5835 -0.2710 0.7327 0.035 Uiso 1 calc R . .
C16 C 0.49015(16) -0.20106(12) 0.70156(8) 0.0239(5) Uani 1 d . . .
C161 C 0.43416(16) -0.19120(13) 0.74650(8) 0.0258(5) Uani 1 d . . .
H161 H 0.3933 -0.1459 0.7407 0.031 Uiso 1 calc R . .
C162 C 0.48969(18) -0.16912(15) 0.79097(8) 0.0346(6) Uani 1 d . . .
H16A H 0.4520 -0.1634 0.8186 0.052 Uiso 1 calc R . .
H16B H 0.5199 -0.1184 0.7853 0.052 Uiso 1 calc R . .
H16C H 0.5319 -0.2117 0.7969 0.052 Uiso 1 calc R . .
C163 C 0.37942(18) -0.26779(15) 0.75586(9) 0.0378(7) Uani 1 d . . .
H16D H 0.3446 -0.2601 0.7844 0.057 Uiso 1 calc R . .
H16E H 0.4178 -0.3139 0.7602 0.057 Uiso 1 calc R . .
H16F H 0.3414 -0.2776 0.7288 0.057 Uiso 1 calc R . .
O2 O 0.30836(11) -0.01848(8) 0.73966(5) 0.0250(4) Uani 1 d . . .
C21 C 0.33843(18) 0.01643(14) 0.78581(8) 0.0319(6) Uani 1 d . . .
H21A H 0.3523 0.0741 0.7823 0.038 Uiso 1 calc R . .
H21B H 0.3901 -0.0121 0.7976 0.038 Uiso 1 calc R . .
C22 C 0.2613(2) 0.00435(16) 0.81958(9) 0.0380(6) Uani 1 d . . .
H22A H 0.2195 0.0489 0.8168 0.046 Uiso 1 calc R . .
H22B H 0.2807 0.0001 0.8528 0.046 Uiso 1 calc R . .
C23 C 0.22186(19) -0.07554(14) 0.80212(8) 0.0357(6) Uani 1 d . . .
H23A H 0.2561 -0.1222 0.8129 0.043 Uiso 1 calc R . .
H23B H 0.1615 -0.0817 0.8130 0.043 Uiso 1 calc R . .
C24 C 0.22676(17) -0.06556(14) 0.74783(8) 0.0302(5) Uani 1 d . . .
H24A H 0.2297 -0.1184 0.7320 0.036 Uiso 1 calc R . .
H24B H 0.1760 -0.0360 0.7358 0.036 Uiso 1 calc R . .
C31 C 0.7192(2) 0.15147(18) 0.54018(10) 0.0485(7) Uani 1 d . . .
C311 C 0.7525(3) 0.0770(2) 0.51531(14) 0.0777(11) Uani 1 d . . .
H31A H 0.8043 0.0904 0.4972 0.117 Uiso 1 calc R . .
H31B H 0.7080 0.0565 0.4939 0.117 Uiso 1 calc R . .
H31C H 0.7665 0.0359 0.5388 0.117 Uiso 1 calc R . .
C32 C 0.7369(2) 0.23113(19) 0.52278(10) 0.0496(8) Uani 1 d . . .
H32 H 0.7713 0.2382 0.4953 0.060 Uiso 1 calc R . .
C33 C 0.7031(2) 0.2986(2) 0.54655(13) 0.0597(9) Uani 1 d . . .
H33 H 0.7145 0.3508 0.5347 0.072 Uiso 1 calc R . .
C34 C 0.6534(2) 0.2899(2) 0.58696(13) 0.0632(10) Uani 1 d . . .
H34 H 0.6324 0.3356 0.6033 0.076 Uiso 1 calc R . .
C35 C 0.6348(2) 0.2135(2) 0.60320(11) 0.0558(8) Uani 1 d . . .
H35 H 0.5994 0.2078 0.6304 0.067 Uiso 1 calc R . .
C36 C 0.6657(2) 0.14498(19) 0.58131(10) 0.0469(7) Uani 1 d . . .
H36 H 0.6514 0.0937 0.5936 0.056 Uiso 1 calc R . .

loop_
_atom_site_aniso_label
_atom_site_aniso_U_11
_atom_site_aniso_U_22
_atom_site_aniso_U_33
_atom_site_aniso_U_23
_atom_site_aniso_U_13
_atom_site_aniso_U_12
Zr 0.01952(15) 0.02163(13) 0.02477(12) -0.00098(8) -0.00092(9) -0.00085(9)
Cl1 0.0329(4) 0.0240(3) 0.0338(3) -0.0046(2) -0.0036(3) 0.0023(2)
Cl2 0.0213(4) 0.0331(3) 0.0437(3) -0.0013(2) -0.0057(3) -0.0014(3)
Cl3 0.0471(5) 0.0332(3) 0.0321(3) 0.0049(2) 0.0110(3) 0.0013(3)
O1 0.0237(10) 0.0207(7) 0.0298(9) -0.0016(6) -0.0028(7) 0.0006(7)
C1 0.0208(15) 0.0242(10) 0.0199(11) -0.0004(8) -0.0017(9) -0.0037(10)
C2 0.0213(15) 0.0233(10) 0.0205(11) 0.0006(8) -0.0005(9) -0.0014(10)
C3 0.0291(16) 0.0237(10) 0.0247(12) -0.0015(8) 0.0017(10) -0.0024(10)
C4 0.0266(16) 0.0322(12) 0.0271(12) -0.0037(9) -0.0028(10) -0.0047(11)
C5 0.0197(16) 0.0373(13) 0.0285(12) -0.0013(9) -0.0025(10) 0.0003(11)
C6 0.0202(15) 0.0274(11) 0.0240(12) -0.0006(8) 0.0012(9) 0.0023(10)
C61 0.0245(17) 0.0291(12) 0.0350(13) -0.0007(9) -0.0052(11) 0.0057(11)
C62 0.043(2) 0.0322(13) 0.0465(16) 0.0096(11) -0.0023(13) 0.0040(13)
C63 0.0301(19) 0.0380(14) 0.0443(15) -0.0103(11) -0.0035(12) 0.0079(12)
C64 0.0327(19) 0.0404(14) 0.0556(18) -0.0062(12) -0.0141(13) 0.0105(13)
C10 0.0287(15) 0.0201(10) 0.0205(11) -0.0006(8) 0.0006(9) 0.0004(10)
N 0.0188(12) 0.0235(9) 0.0201(9) 0.0013(7) 0.0001(7) 0.0012(8)
C11 0.0187(15) 0.0204(10) 0.0269(12) -0.0013(8) -0.0024(9) 0.0004(9)
C12 0.0219(16) 0.0256(11) 0.0282(12) -0.0013(9) 0.0009(10) 0.0005(10)
C121 0.0247(16) 0.0320(12) 0.0266(12) 0.0023(9) 0.0028(10) 0.0040(11)
C122 0.051(2) 0.0457(15) 0.0282(14) -0.0006(11) -0.0045(13) 0.0049(13)
C123 0.036(2) 0.0423(14) 0.0512(17) 0.0166(12) 0.0054(13) -0.0010(13)
C13 0.0247(16) 0.0311(12) 0.0298(13) -0.0028(9) 0.0026(10) 0.0012(11)
C14 0.0232(17) 0.0292(12) 0.0384(14) -0.0004(9) -0.0040(11) 0.0041(10)
C15 0.0305(18) 0.0287(11) 0.0281(13) 0.0020(9) -0.0068(10) 0.0020(11)
C16 0.0229(15) 0.0239(11) 0.0250(12) 0.0003(8) -0.0030(10) 0.0012(10)
C161 0.0254(16) 0.0277(11) 0.0244(12) 0.0018(9) -0.0004(10) 0.0019(10)
C162 0.0369(18) 0.0427(14) 0.0241(12) 0.0000(10) -0.0024(11) 0.0010(12)
C163 0.0359(19) 0.0434(15) 0.0341(14) -0.0008(11) 0.0043(12) -0.0064(12)
O2 0.0229(11) 0.0281(8) 0.0242(8) -0.0019(6) 0.0000(7) -0.0047(7)
C21 0.0347(18) 0.0351(13) 0.0259(13) -0.0046(9) -0.0035(11) -0.0041(11)
C22 0.0356(19) 0.0493(14) 0.0292(13) -0.0039(11) 0.0013(11) 0.0038(13)
C23 0.0265(17) 0.0456(14) 0.0350(14) 0.0078(10) 0.0051(11) 0.0021(12)
C24 0.0196(15) 0.0357(12) 0.0353(13) 0.0014(10) 0.0034(11) -0.0068(11)
C31 0.035(2) 0.0671(18) 0.0432(16) -0.0113(13) -0.0095(14) 0.0008(15)
C311 0.065(3) 0.089(2) 0.080(3) -0.027(2) 0.004(2) 0.009(2)
C32 0.034(2) 0.082(2) 0.0337(15) 0.0055(14) -0.0044(13) -0.0128(16)
C33 0.043(2) 0.065(2) 0.071(2) 0.0017(16) -0.0279(18) -0.0046(17)
C34 0.044(3) 0.085(2) 0.060(2) -0.0170(18) -0.0166(17) 0.0151(19)
C35 0.045(2) 0.080(2) 0.0420(18) -0.0043(15) -0.0042(15) -0.0002(17)
C36 0.042(2) 0.0664(18) 0.0323(14) 0.0021(13) -0.0023(13) 0.0000(15)

loop_
_atom_type_symbol
_atom_type_description
_atom_type_scat_dispersion_real
_atom_type_scat_dispersion_imag
_atom_type_scat_source
C C 0.0033 0.0016 'International Tables Vol C Tables 4.2.6.8 and 6.1.1.4'
H H 0.0000 0.0000 'International Tables Vol C Tables 4.2.6.8 and 6.1.1.4'
N N 0.0061 0.0033 'International Tables Vol C Tables 4.2.6.8 and 6.1.1.4'
O O 0.0106 0.0060 'International Tables Vol C Tables 4.2.6.8 and 6.1.1.4'
Cl Cl 0.1484 0.1585 'International Tables Vol C Tables 4.2.6.8 and 6.1.1.4'
Zr Zr -2.9673 0.5597 'International Tables Vol C Tables 4.2.6.8 and 6.1.1.4'

loop_
_geom_angle_atom_site_label_1
_geom_angle_atom_site_label_2
_geom_angle_atom_site_label_3
_geom_angle
_geom_angle_site_symmetry_1
_geom_angle_site_symmetry_3
_geom_angle_publ_flag
O1 Zr O2 84.73(6) . . ?
O1 Zr N 77.19(6) . . ?
O2 Zr N 86.20(5) . . ?
O1 Zr Cl3 93.34(5) . . ?
O2 Zr Cl3 176.11(4) . . ?
N Zr Cl3 96.68(4) . . ?
O1 Zr Cl1 96.46(4) . . ?
O2 Zr Cl1 83.05(4) . . ?
N Zr Cl1 167.99(5) . . ?
Cl3 Zr Cl1 93.83(2) . . ?
O1 Zr Cl2 161.72(4) . . ?
O2 Zr Cl2 86.15(5) . . ?
N Zr Cl2 86.44(5) . . ?
Cl3 Zr Cl2 96.62(3) . . ?
Cl1 Zr Cl2 98.13(2) . . ?
C1 O1 Zr 149.14(14) . . ?
O1 C1 C6 121.42(18) . . ?
O1 C1 C2 116.4(2) . . ?
C6 C1 C2 122.19(19) . . ?
C3 C2 C1 118.8(2) . . ?
C3 C2 C10 117.69(19) . . ?
C1 C2 C10 123.40(19) . . ?
C4 C3 C2 120.2(2) . . ?
C4 C3 H3 119.9 . . ?
C2 C3 H3 119.9 . . ?
C3 C4 C5 119.8(2) . . ?
C3 C4 H4 120.1 . . ?
C5 C4 H4 120.1 . . ?
C4 C5 C6 122.8(2) . . ?
C4 C5 H5 118.6 . . ?
C6 C5 H5 118.6 . . ?
C1 C6 C5 116.1(2) . . ?
C1 C6 C61 121.94(19) . . ?
C5 C6 C61 121.9(2) . . ?
C62 C61 C64 107.9(2) . . ?
C62 C61 C6 108.8(2) . . ?
C64 C61 C6 111.97(19) . . ?
C62 C61 C63 109.8(2) . . ?
C64 C61 C63 107.2(2) . . ?
C6 C61 C63 111.10(19) . . ?
C61 C62 H62A 109.5 . . ?
C61 C62 H62B 109.5 . . ?
H62A C62 H62B 109.5 . . ?
C61 C62 H62C 109.5 . . ?
H62A C62 H62C 109.5 . . ?
H62B C62 H62C 109.5 . . ?
C61 C63 H63A 109.5 . . ?
C61 C63 H63B 109.5 . . ?
H63A C63 H63B 109.5 . . ?
C61 C63 H63C 109.5 . . ?
H63A C63 H63C 109.5 . . ?
H63B C63 H63C 109.5 . . ?
C61 C64 H64A 109.5 . . ?
C61 C64 H64B 109.5 . . ?
H64A C64 H64B 109.5 . . ?
C61 C64 H64C 109.5 . . ?
H64A C64 H64C 109.5 . . ?
H64B C64 H64C 109.5 . . ?
N C10 C2 130.05(19) . . ?
N C10 H10 115.0 . . ?
C2 C10 H10 115.0 . . ?
C10 N C11 112.07(17) . . ?
C10 N Zr 123.46(15) . . ?
C11 N Zr 124.33(13) . . ?
C12 C11 C16 121.7(2) . . ?
C12 C11 N 118.44(19) . . ?
C16 C11 N 119.8(2) . . ?
C13 C12 C11 117.6(2) . . ?
C13 C12 C121 118.8(2) . . ?
C11 C12 C121 123.5(2) . . ?
C12 C121 C123 110.1(2) . . ?
C12 C121 C122 111.79(18) . . ?
C123 C121 C122 110.3(2) . . ?
C12 C121 H121 108.2 . . ?
C123 C121 H121 108.2 . . ?
C122 C121 H121 108.2 . . ?
C121 C122 H12A 109.5 . . ?
C121 C122 H12B 109.5 . . ?
H12A C122 H12B 109.5 . . ?
C121 C122 H12C 109.5 . . ?
H12A C122 H12C 109.5 . . ?
H12B C122 H12C 109.5 . . ?
C121 C123 H12D 109.5 . . ?
C121 C123 H12E 109.5 . . ?
H12D C123 H12E 109.5 . . ?
C121 C123 H12F 109.5 . . ?
H12D C123 H12F 109.5 . . ?
H12E C123 H12F 109.5 . . ?
C14 C13 C12 121.4(2) . . ?
C14 C13 H13 119.3 . . ?
C12 C13 H13 119.3 . . ?
C13 C14 C15 119.8(2) . . ?
C13 C14 H14 120.1 . . ?
C15 C14 H14 120.1 . . ?
C14 C15 C16 121.6(2) . . ?
C14 C15 H15 119.2 . . ?
C16 C15 H15 119.2 . . ?
C15 C16 C11 117.8(2) . . ?
C15 C16 C161 119.7(2) . . ?
C11 C16 C161 122.4(2) . . ?
C16 C161 C163 111.02(18) . . ?
C16 C161 C162 112.0(2) . . ?
C163 C161 C162 110.85(19) . . ?
C16 C161 H161 107.6 . . ?
C163 C161 H161 107.6 . . ?
C162 C161 H161 107.6 . . ?
C161 C162 H16A 109.5 . . ?
C161 C162 H16B 109.5 . . ?
H16A C162 H16B 109.5 . . ?
C161 C162 H16C 109.5 . . ?
H16A C162 H16C 109.5 . . ?
H16B C162 H16C 109.5 . . ?
C161 C163 H16D 109.5 . . ?
C161 C163 H16E 109.5 . . ?
H16D C163 H16E 109.5 . . ?
C161 C163 H16F 109.5 . . ?
H16D C163 H16F 109.5 . . ?
H16E C163 H16F 109.5 . . ?
C21 O2 C24 109.22(17) . . ?
C21 O2 Zr 123.46(13) . . ?
C24 O2 Zr 125.99(13) . . ?
O2 C21 C22 104.3(2) . . ?
O2 C21 H21A 110.9 . . ?
C22 C21 H21A 110.9 . . ?
O2 C21 H21B 110.9 . . ?
C22 C21 H21B 110.9 . . ?
H21A C21 H21B 108.9 . . ?
C21 C22 C23 102.8(2) . . ?
C21 C22 H22A 111.2 . . ?
C23 C22 H22A 111.2 . . ?
C21 C22 H22B 111.2 . . ?
C23 C22 H22B 111.2 . . ?
H22A C22 H22B 109.1 . . ?
C24 C23 C22 101.81(19) . . ?
C24 C23 H23A 111.4 . . ?
C22 C23 H23A 111.4 . . ?
C24 C23 H23B 111.4 . . ?
C22 C23 H23B 111.4 . . ?
H23A C23 H23B 109.3 . . ?
O2 C24 C23 104.45(19) . . ?
O2 C24 H24A 110.9 . . ?
C23 C24 H24A 110.9 . . ?
O2 C24 H24B 110.9 . . ?
C23 C24 H24B 110.9 . . ?
H24A C24 H24B 108.9 . . ?
C36 C31 C32 117.2(3) . . ?
C36 C31 C311 120.7(3) . . ?
C32 C31 C311 122.1(3) . . ?
C31 C311 H31A 109.5 . . ?
C31 C311 H31B 109.5 . . ?
H31A C311 H31B 109.5 . . ?
C31 C311 H31C 109.5 . . ?
H31A C311 H31C 109.5 . . ?
H31B C311 H31C 109.5 . . ?
C33 C32 C31 120.0(3) . . ?
C33 C32 H32 120.0 . . ?
C31 C32 H32 120.0 . . ?
C34 C33 C32 121.0(3) . . ?
C34 C33 H33 119.5 . . ?
C32 C33 H33 119.5 . . ?
C35 C34 C33 119.1(3) . . ?
C35 C34 H34 120.4 . . ?
C33 C34 H34 120.4 . . ?
C34 C35 C36 122.5(3) . . ?
C34 C35 H35 118.7 . . ?
C36 C35 H35 118.7 . . ?
C35 C36 C31 120.1(3) . . ?
C35 C36 H36 120.0 . . ?
C31 C36 H36 120.0 . . ?

loop_
_geom_bond_atom_site_label_1
_geom_bond_atom_site_label_2
_geom_bond_distance
_geom_bond_site_symmetry_2
_geom_bond_publ_flag
Zr O1 1.9512(17) . ?
Zr O2 2.2596(15) . ?
Zr N 2.3934(17) . ?
Zr Cl3 2.3974(7) . ?
Zr Cl1 2.4223(7) . ?
Zr Cl2 2.4303(8) . ?
O1 C1 1.350(2) . ?
C1 C6 1.399(3) . ?
C1 C2 1.408(3) . ?
C2 C3 1.407(3) . ?
C2 C10 1.438(3) . ?
C3 C4 1.366(3) . ?
C3 H3 0.9300 . ?
C4 C5 1.395(3) . ?
C4 H4 0.9300 . ?
C5 C6 1.401(3) . ?
C5 H5 0.9300 . ?
C6 C61 1.539(3) . ?
C61 C62 1.534(3) . ?
C61 C64 1.535(4) . ?
C61 C63 1.542(3) . ?
C62 H62A 0.9600 . ?
C62 H62B 0.9600 . ?
C62 H62C 0.9600 . ?
C63 H63A 0.9600 . ?
C63 H63B 0.9600 . ?
C63 H63C 0.9600 . ?
C64 H64A 0.9600 . ?
C64 H64B 0.9600 . ?
C64 H64C 0.9600 . ?
C10 N 1.308(3) . ?
C10 H10 0.9300 . ?
N C11 1.470(3) . ?
C11 C12 1.407(3) . ?
C11 C16 1.408(3) . ?
C12 C13 1.401(3) . ?
C12 C121 1.520(3) . ?
C121 C123 1.528(3) . ?
C121 C122 1.538(3) . ?
C121 H121 0.9800 . ?
C122 H12A 0.9600 . ?
C122 H12B 0.9600 . ?
C122 H12C 0.9600 . ?
C123 H12D 0.9600 . ?
C123 H12E 0.9600 . ?
C123 H12F 0.9600 . ?
C13 C14 1.379(3) . ?
C13 H13 0.9300 . ?
C14 C15 1.383(3) . ?
C14 H14 0.9300 . ?
C15 C16 1.391(3) . ?
C15 H15 0.9300 . ?
C16 C161 1.517(3) . ?
C161 C163 1.525(3) . ?
C161 C162 1.537(3) . ?
C161 H161 0.9800 . ?
C162 H16A 0.9600 . ?
C162 H16B 0.9600 . ?
C162 H16C 0.9600 . ?
C163 H16D 0.9600 . ?
C163 H16E 0.9600 . ?
C163 H16F 0.9600 . ?
O2 C21 1.473(3) . ?
O2 C24 1.477(3) . ?
C21 C22 1.513(4) . ?
C21 H21A 0.9700 . ?
C21 H21B 0.9700 . ?
C22 C23 1.516(4) . ?
C22 H22A 0.9700 . ?
C22 H22B 0.9700 . ?
C23 C24 1.515(3) . ?
C23 H23A 0.9700 . ?
C23 H23B 0.9700 . ?
C24 H24A 0.9700 . ?
C24 H24B 0.9700 . ?
C31 C36 1.405(4) . ?
C31 C32 1.413(4) . ?
C31 C311 1.487(4) . ?
C311 H31A 0.9600 . ?
C311 H31B 0.9600 . ?
C311 H31C 0.9600 . ?
C32 C33 1.384(4) . ?
C32 H32 0.9300 . ?
C33 C34 1.358(5) . ?
C33 H33 0.9300 . ?
C34 C35 1.356(5) . ?
C34 H34 0.9300 . ?
C35 C36 1.357(4) . ?
C35 H35 0.9300 . ?
C36 H36 0.9300 . ?
